data_7234118
loop_
_publ_author_name
'Yang Xing'
'Chun Liu'
'Xinlong Song'
'Jiuyan Li'

_publ_section_title
;
 Photostable trifluoromethyl-substituted platinum(ii) emitters for
 continuous monitoring of molecular oxygen
;
_journal_name_full 'Journal of Materials Chemistry C'
_journal_page_first 2166
_journal_page_last 2174
_journal_paper_doi 10.1039/C4TC02915A
_journal_volume 3
_journal_year 2015
_chemical_formula_sum 'C18 H16 F3 N O3 Pt'
_chemical_formula_weight 546.41
_space_group_IT_number 14
_space_group_name_Hall '-P 2ybc'
_space_group_name_H-M_alt 'P 1 21/c 1'
_symmetry_cell_setting monoclinic
_symmetry_space_group_name_H-M 'P 1 21/c 1'
_atom_sites_solution_hydrogens geom
_atom_sites_solution_primary direct
_atom_sites_solution_secondary difmap
_cell_angle_alpha 90.00
_cell_angle_beta 100.226(2)
_cell_angle_gamma 90.00
_cell_formula_units_Z 8
_cell_length_a 23.2937(10)
_cell_length_b 11.9955(5)
_cell_length_c 13.1606(5)
_cell_measurement_reflns_used 6900
_cell_measurement_temperature 296(2)
_cell_measurement_theta_max 25.88
_cell_measurement_theta_min 2.38
_cell_volume 3618.9(3)
_computing_cell_refinement 'Bruker SMART'
_computing_data_collection 'Bruker SMART'
_computing_data_reduction 'Bruker SAINT'
_computing_molecular_graphics 'Bruker SHELXTL'
_computing_publication_material 'Bruker SHELXTL'
_computing_structure_refinement 'SHELXL-97 (Sheldrick, 2008)'
_computing_structure_solution 'SHELXS-97 (Sheldrick, 2008)'
_diffrn_ambient_temperature 296(2)
_diffrn_measured_fraction_theta_full 1.000
_diffrn_measured_fraction_theta_max 1.000
_diffrn_measurement_device_type 'CCD area detector'
_diffrn_measurement_method 'phi and omega scans'
_diffrn_radiation_monochromator graphite
_diffrn_radiation_source 'fine-focus sealed tube'
_diffrn_radiation_type MoK\a
_diffrn_radiation_wavelength 0.71073
_diffrn_reflns_av_R_equivalents 0.0359
_diffrn_reflns_av_sigmaI/netI 0.0359
_diffrn_reflns_limit_h_max 25
_diffrn_reflns_limit_h_min -27
_diffrn_reflns_limit_k_max 11
_diffrn_reflns_limit_k_min -14
_diffrn_reflns_limit_l_max 15
_diffrn_reflns_limit_l_min -15
_diffrn_reflns_number 23169
_diffrn_reflns_theta_full 25.00
_diffrn_reflns_theta_max 25.00
_diffrn_reflns_theta_min 1.78
_exptl_absorpt_coefficient_mu 7.801
_exptl_absorpt_correction_T_max 0.7456
_exptl_absorpt_correction_T_min 0.3414
_exptl_absorpt_correction_type multi-scan
_exptl_absorpt_process_details 'SADABS (Sheldrick, 1996)'
_exptl_crystal_colour yellow
_exptl_crystal_density_diffrn 2.006
_exptl_crystal_density_meas 0
_exptl_crystal_density_method 'not measured'
_exptl_crystal_description hexahedron
_exptl_crystal_F_000 2080
_exptl_crystal_size_max 0.40
_exptl_crystal_size_mid 0.15
_exptl_crystal_size_min 0.15
_refine_diff_density_max 0.860
_refine_diff_density_min -0.992
_refine_diff_density_rms 0.101
_refine_ls_extinction_method none
_refine_ls_goodness_of_fit_ref 0.745
_refine_ls_hydrogen_treatment constr
_refine_ls_matrix_type full
_refine_ls_number_parameters 469
_refine_ls_number_reflns 6369
_refine_ls_number_restraints 0
_refine_ls_restrained_S_all 0.745
_refine_ls_R_factor_all 0.0416
_refine_ls_R_factor_gt 0.0299
_refine_ls_shift/su_max 0.003
_refine_ls_shift/su_mean 0.000
_refine_ls_structure_factor_coef Fsqd
_refine_ls_weighting_details 'calc w=1/[\s^2^(Fo^2^)+(0.1000P)^2^+0.0000P] where P=(Fo^2^+2Fc^2^)/3'
_refine_ls_weighting_scheme calc
_refine_ls_wR_factor_gt 0.0916
_refine_ls_wR_factor_ref 0.0998
_reflns_number_gt 5247
_reflns_number_total 6369
_reflns_threshold_expression >2sigma(I)
_cod_data_source_file J-Mater-Chem-C-2015-3-2166.cif
_cod_data_source_block q11
_cod_depositor_comments
;
The following automatic conversions were performed:

data item '_exptl_absorpt_correction_type' value 'multi scan' was
changed to 'multi-scan' in accordance with the built-in table derived
from the CIF Core dictionary named 'cif_core.dic' version 2.4.5 last
updated on 2014-11-21.

data item '_symmetry_cell_setting' value 'Monoclinic' was changed to
'monoclinic' in accordance with the built-in table derived from the
CIF Core dictionary named 'cif_core.dic' version 2.4.5 last updated
on 2014-11-21.

Automatic conversion script
Id: cif_fix_values 6909 2019-04-08 15:41:33Z antanas 

2024-11-08
Z value and formula fixed to values more according to usual
chemical conventions.                 miguel
;
_cod_original_formula_sum 'C36 H32 F6 N2 O6 Pt2'
_cod_original_formula_weight 1092.82
_cod_original_formula_units_Z 4
_cod_original_sg_symbol_H-M 'P2(1)/c  '
_cod_database_code 7234118

loop_
_symmetry_equiv_pos_as_xyz
'x, y, z'
'-x, y+1/2, -z+1/2'
'-x, -y, -z'
'x, -y-1/2, z-1/2'

loop_
_atom_site_label
_atom_site_type_symbol
_atom_site_fract_x
_atom_site_fract_y
_atom_site_fract_z
_atom_site_U_iso_or_equiv
_atom_site_adp_type
_atom_site_occupancy
_atom_site_symmetry_multiplicity
_atom_site_calc_flag
_atom_site_refinement_flags
_atom_site_disorder_assembly
_atom_site_disorder_group
Pt1 Pt 0.508487(10) 0.084285(19) -0.635946(15) 0.04528(10) Uani 1 1 d . . .
Pt2 Pt 0.019499(12) 1.11907(2) -0.077522(16) 0.05122(11) Uani 1 1 d . . .
O1 O 0.43110(18) 0.0294(4) -0.7266(3) 0.0573(11) Uani 1 1 d . . .
O2 O 0.55585(18) 0.0251(4) -0.7369(3) 0.0551(11) Uani 1 1 d . . .
N1 N 0.4677(2) 0.1458(4) -0.5275(4) 0.0491(12) Uani 1 1 d . . .
C6 C 0.5775(3) 0.1437(5) -0.5416(4) 0.0481(14) Uani 1 1 d . . .
C1 C 0.4289(3) -0.0258(5) -0.8086(5) 0.0579(16) Uani 1 1 d . . .
C8 C 0.5033(3) 0.1954(5) -0.4453(4) 0.0504(15) Uani 1 1 d . . .
C7 C 0.5636(3) 0.1941(5) -0.4529(4) 0.0544(16) Uani 1 1 d . . .
C2 C 0.4769(3) -0.0566(6) -0.8531(5) 0.0651(18) Uani 1 1 d . . .
H2A H 0.4690 -0.0996 -0.9127 0.078 Uiso 1 1 calc R . .
C9 C 0.4780(4) 0.2406(6) -0.3665(4) 0.0609(18) Uani 1 1 d . . .
H9A H 0.5015 0.2742 -0.3104 0.073 Uiso 1 1 calc R . .
C12 C 0.4106(3) 0.1403(5) -0.5304(5) 0.0553(16) Uani 1 1 d . . .
H12A H 0.3874 0.1046 -0.5857 0.066 Uiso 1 1 calc R . .
C14 C 0.6090(3) 0.2398(6) -0.3796(5) 0.0661(19) Uani 1 1 d . . .
H14A H 0.6003 0.2731 -0.3204 0.079 Uiso 1 1 calc R . .
C10 C 0.4190(4) 0.2362(6) -0.3705(5) 0.0677(19) Uani 1 1 d . . .
H10A H 0.4023 0.2668 -0.3178 0.081 Uiso 1 1 calc R . .
C17 C 0.6348(3) 0.1399(6) -0.5558(5) 0.0580(16) Uani 1 1 d . . .
H17A H 0.6441 0.1054 -0.6141 0.070 Uiso 1 1 calc R . .
C11 C 0.3847(3) 0.1853(6) -0.4544(5) 0.0647(18) Uani 1 1 d . . .
C16 C 0.6784(3) 0.1872(6) -0.4835(6) 0.0687(19) Uani 1 1 d . . .
C5 C 0.5808(3) -0.0681(7) -0.8779(6) 0.075(2) Uani 1 1 d . . .
H5A H 0.6186 -0.0430 -0.8441 0.112 Uiso 1 1 calc R . .
H5B H 0.5724 -0.0376 -0.9464 0.112 Uiso 1 1 calc R . .
H5C H 0.5806 -0.1480 -0.8816 0.112 Uiso 1 1 calc R . .
F1 F 0.2930(3) 0.1167(8) -0.5313(7) 0.169(4) Uani 1 1 d . . .
O3 O 0.7356(3) 0.1918(6) -0.4915(5) 0.105(2) Uani 1 1 d . . .
C3 C 0.5353(3) -0.0298(6) -0.8177(5) 0.0581(17) Uani 1 1 d . . .
C15 C 0.6650(3) 0.2359(7) -0.3941(5) 0.075(2) Uani 1 1 d . . .
H15A H 0.6945 0.2657 -0.3447 0.090 Uiso 1 1 calc R . .
F3 F 0.2963(3) 0.2773(6) -0.4764(9) 0.189(4) Uani 1 1 d . . .
C13 C 0.3208(4) 0.1823(8) -0.4622(7) 0.083(2) Uani 1 1 d . . .
C4 C 0.3685(3) -0.0565(7) -0.8621(6) 0.077(2) Uani 1 1 d . . .
H4A H 0.3405 -0.0301 -0.8224 0.116 Uiso 1 1 calc R . .
H4B H 0.3656 -0.1361 -0.8688 0.116 Uiso 1 1 calc R . .
H4C H 0.3610 -0.0230 -0.9294 0.116 Uiso 1 1 calc R . .
F2 F 0.3048(3) 0.1440(9) -0.3754(7) 0.184(4) Uani 1 1 d . . .
C18 C 0.7515(5) 0.1534(11) -0.5767(11) 0.126(4) Uani 1 1 d . . .
H18A H 0.7930 0.1615 -0.5715 0.189 Uiso 1 1 calc R . .
H18B H 0.7319 0.1948 -0.6351 0.189 Uiso 1 1 calc R . .
H18C H 0.7412 0.0761 -0.5853 0.189 Uiso 1 1 calc R . .
O6 O -0.0381(2) 1.2190(4) -0.0142(3) 0.0646(12) Uani 1 1 d . . .
O5 O 0.0885(2) 1.2094(4) -0.0126(3) 0.0665(12) Uani 1 1 d . . .
N2 N -0.0449(2) 1.0222(4) -0.1506(4) 0.0531(13) Uani 1 1 d . . .
O4 O 0.2115(3) 0.9421(6) -0.2015(6) 0.106(2) Uani 1 1 d . . .
C31 C -0.0269(3) 0.9380(5) -0.2073(5) 0.0574(17) Uani 1 1 d . . .
C24 C 0.0669(3) 1.0179(5) -0.1466(4) 0.0519(15) Uani 1 1 d . . .
C35 C -0.1012(3) 1.0363(6) -0.1457(5) 0.0607(17) Uani 1 1 d . . .
H35A H -0.1120 1.0938 -0.1055 0.073 Uiso 1 1 calc R . .
C32 C -0.0701(4) 0.8669(6) -0.2622(5) 0.0667(19) Uani 1 1 d . . .
H32A H -0.0589 0.8091 -0.3016 0.080 Uiso 1 1 calc R . .
C21 C -0.0223(4) 1.3052(6) 0.0391(5) 0.068(2) Uani 1 1 d . . .
C29 C 0.0354(3) 0.9343(5) -0.2057(5) 0.0560(16) Uani 1 1 d . . .
C25 C 0.1271(3) 1.0218(6) -0.1427(5) 0.0632(17) Uani 1 1 d . . .
H25A H 0.1495 1.0758 -0.1032 0.076 Uiso 1 1 calc R . .
C27 C 0.1207(4) 0.8625(6) -0.2568(6) 0.076(2) Uani 1 1 d . . .
H27A H 0.1387 0.8116 -0.2944 0.091 Uiso 1 1 calc R . .
C33 C -0.1269(4) 0.8814(7) -0.2585(6) 0.077(2) Uani 1 1 d . . .
H33A H -0.1548 0.8343 -0.2954 0.092 Uiso 1 1 calc R . .
C28 C 0.0630(4) 0.8578(6) -0.2584(6) 0.070(2) Uani 1 1 d . . .
H28A H 0.0412 0.8016 -0.2958 0.084 Uiso 1 1 calc R . .
C20 C 0.0358(4) 1.3454(6) 0.0648(6) 0.078(2) Uani 1 1 d . . .
H20A H 0.0408 1.4113 0.1025 0.093 Uiso 1 1 calc R . .
C19 C 0.0850(4) 1.2994(6) 0.0411(5) 0.074(2) Uani 1 1 d . . .
C34 C -0.1438(3) 0.9679(7) -0.1987(6) 0.0707(19) Uani 1 1 d . . .
C26 C 0.1532(3) 0.9448(7) -0.1982(6) 0.073(2) Uani 1 1 d . . .
C23 C -0.0716(4) 1.3692(8) 0.0735(7) 0.098(3) Uani 1 1 d . . .
H23A H -0.1077 1.3308 0.0508 0.146 Uiso 1 1 calc R . .
H23B H -0.0738 1.4426 0.0440 0.146 Uiso 1 1 calc R . .
H23C H -0.0644 1.3747 0.1474 0.146 Uiso 1 1 calc R . .
C22 C 0.1437(4) 1.3535(7) 0.0752(7) 0.102(3) Uani 1 1 d . . .
H22A H 0.1733 1.3096 0.0519 0.153 Uiso 1 1 calc R . .
H22B H 0.1518 1.3583 0.1492 0.153 Uiso 1 1 calc R . .
H22C H 0.1433 1.4270 0.0463 0.153 Uiso 1 1 calc R . .
F5 F -0.2356(4) 1.0199(15) -0.2758(8) 0.265(7) Uani 1 1 d . . .
C36 C -0.2044(5) 0.9910(11) -0.1976(9) 0.103(3) Uani 1 1 d . . .
F6 F -0.2146(3) 1.0619(12) -0.1358(12) 0.264(8) Uani 1 1 d . . .
F4 F -0.2304(4) 0.9123(8) -0.1623(15) 0.284(9) Uani 1 1 d . . .
C30 C 0.2481(4) 1.0216(11) -0.1416(10) 0.133(5) Uani 1 1 d . . .
H30A H 0.2877 1.0104 -0.1505 0.199 Uiso 1 1 calc R . .
H30B H 0.2456 1.0126 -0.0700 0.199 Uiso 1 1 calc R . .
H30C H 0.2358 1.0954 -0.1637 0.199 Uiso 1 1 calc R . .

loop_
_atom_site_aniso_label
_atom_site_aniso_U_11
_atom_site_aniso_U_22
_atom_site_aniso_U_33
_atom_site_aniso_U_23
_atom_site_aniso_U_13
_atom_site_aniso_U_12
Pt1 0.06126(18) 0.03629(16) 0.03679(14) 0.00018(8) 0.00461(11) 0.00170(10)
Pt2 0.0776(2) 0.03820(17) 0.03617(14) 0.00068(9) 0.00538(12) 0.00688(11)
O1 0.061(3) 0.060(3) 0.050(2) -0.008(2) 0.007(2) -0.004(2)
O2 0.066(3) 0.050(3) 0.049(2) -0.003(2) 0.010(2) 0.004(2)
N1 0.071(4) 0.035(3) 0.040(2) 0.002(2) 0.008(2) 0.002(2)
C6 0.066(4) 0.033(3) 0.040(3) 0.003(2) -0.004(3) 0.002(3)
C1 0.081(5) 0.038(3) 0.051(3) 0.002(3) 0.001(3) -0.008(3)
C8 0.077(4) 0.031(3) 0.040(3) -0.003(2) 0.002(3) -0.002(3)
C7 0.079(5) 0.040(3) 0.040(3) 0.003(3) -0.002(3) 0.005(3)
C2 0.083(5) 0.056(4) 0.055(4) -0.016(3) 0.008(4) 0.001(4)
C9 0.100(6) 0.046(4) 0.036(3) -0.008(3) 0.009(3) 0.002(4)
C12 0.065(4) 0.045(4) 0.055(4) 0.005(3) 0.007(3) 0.006(3)
C14 0.089(6) 0.058(4) 0.047(3) -0.002(3) 0.001(3) -0.003(4)
C10 0.100(6) 0.053(4) 0.055(4) 0.003(3) 0.028(4) 0.009(4)
C17 0.062(4) 0.055(4) 0.054(4) -0.002(3) 0.001(3) 0.000(3)
C11 0.091(5) 0.047(4) 0.060(4) 0.007(3) 0.027(4) 0.006(4)
C16 0.065(5) 0.065(5) 0.073(5) 0.009(4) 0.001(4) 0.002(4)
C5 0.087(6) 0.077(5) 0.061(4) -0.014(4) 0.014(4) 0.013(4)
F1 0.075(4) 0.246(10) 0.186(7) -0.097(7) 0.027(4) -0.011(5)
O3 0.083(5) 0.129(6) 0.100(5) -0.004(4) 0.007(4) -0.004(4)
C3 0.086(5) 0.049(4) 0.041(3) -0.006(3) 0.016(3) 0.005(4)
C15 0.075(5) 0.078(5) 0.060(4) 0.004(4) -0.022(4) -0.007(4)
F3 0.111(5) 0.120(6) 0.339(13) 0.023(7) 0.051(6) 0.056(5)
C13 0.088(6) 0.086(6) 0.081(5) -0.005(5) 0.032(5) 0.016(5)
C4 0.083(5) 0.073(5) 0.072(5) -0.021(4) 0.004(4) -0.012(4)
F2 0.107(5) 0.291(11) 0.165(7) 0.059(7) 0.054(5) -0.004(6)
C18 0.075(7) 0.160(12) 0.139(10) 0.000(10) 0.009(7) 0.004(7)
O6 0.096(3) 0.048(3) 0.051(2) -0.006(2) 0.017(2) 0.010(3)
O5 0.082(3) 0.054(3) 0.058(3) -0.010(2) -0.001(2) 0.005(2)
N2 0.075(4) 0.040(3) 0.044(3) 0.010(2) 0.008(3) 0.004(3)
O4 0.086(4) 0.114(5) 0.121(5) -0.030(4) 0.025(4) 0.008(4)
C31 0.091(5) 0.041(3) 0.042(3) 0.006(3) 0.016(3) 0.003(3)
C24 0.077(4) 0.038(3) 0.041(3) 0.005(2) 0.010(3) 0.005(3)
C35 0.077(5) 0.054(4) 0.049(3) 0.009(3) 0.007(3) 0.012(4)
C32 0.093(6) 0.052(4) 0.057(4) -0.006(3) 0.016(4) -0.017(4)
C21 0.100(6) 0.055(4) 0.051(4) 0.002(3) 0.014(4) 0.024(4)
C29 0.083(5) 0.045(4) 0.042(3) 0.000(3) 0.016(3) 0.000(3)
C25 0.076(5) 0.060(4) 0.053(4) -0.002(3) 0.010(3) 0.000(4)
C27 0.110(7) 0.055(5) 0.068(5) -0.011(4) 0.031(5) 0.013(4)
C33 0.076(6) 0.076(6) 0.075(5) 0.000(4) 0.000(4) -0.019(4)
C28 0.096(6) 0.055(4) 0.061(4) -0.012(3) 0.021(4) -0.007(4)
C20 0.119(7) 0.046(4) 0.063(4) -0.013(3) 0.003(5) 0.016(5)
C19 0.111(6) 0.047(4) 0.055(4) -0.008(3) -0.010(4) -0.001(4)
C34 0.083(5) 0.066(5) 0.064(4) 0.003(4) 0.017(4) -0.008(4)
C26 0.076(5) 0.072(5) 0.072(5) 0.000(4) 0.022(4) 0.009(4)
C23 0.126(8) 0.089(7) 0.079(6) -0.014(5) 0.021(5) 0.027(6)
C22 0.121(8) 0.071(6) 0.100(7) -0.027(5) -0.017(6) -0.004(6)
F5 0.114(6) 0.48(2) 0.184(10) 0.068(13) -0.014(6) 0.085(10)
C36 0.083(7) 0.126(9) 0.104(7) -0.009(7) 0.030(6) -0.010(7)
F6 0.076(5) 0.354(17) 0.361(17) -0.214(15) 0.037(7) -0.003(7)
F4 0.130(7) 0.172(9) 0.59(3) 0.122(13) 0.184(12) 0.024(6)
C30 0.079(7) 0.142(11) 0.181(13) -0.042(10) 0.032(8) 0.002(7)

loop_
_atom_type_symbol
_atom_type_description
_atom_type_scat_dispersion_real
_atom_type_scat_dispersion_imag
_atom_type_scat_source
C C 0.0033 0.0016 'International Tables Vol C Tables 4.2.6.8 and 6.1.1.4'
H H 0.0000 0.0000 'International Tables Vol C Tables 4.2.6.8 and 6.1.1.4'
N N 0.0061 0.0033 'International Tables Vol C Tables 4.2.6.8 and 6.1.1.4'
O O 0.0106 0.0060 'International Tables Vol C Tables 4.2.6.8 and 6.1.1.4'
F F 0.0171 0.0103 'International Tables Vol C Tables 4.2.6.8 and 6.1.1.4'
Pt Pt -1.7033 8.3905 'International Tables Vol C Tables 4.2.6.8 and 6.1.1.4'

loop_
_geom_angle_atom_site_label_1
_geom_angle_atom_site_label_2
_geom_angle_atom_site_label_3
_geom_angle
_geom_angle_site_symmetry_1
_geom_angle_site_symmetry_3
C6 Pt1 N1 81.7(2) . .
C6 Pt1 O2 93.6(2) . .
N1 Pt1 O2 175.18(19) . .
C6 Pt1 O1 174.6(2) . .
N1 Pt1 O1 93.02(19) . .
O2 Pt1 O1 91.75(17) . .
C24 Pt2 N2 81.6(3) . .
C24 Pt2 O5 93.3(2) . .
N2 Pt2 O5 174.8(2) . .
C24 Pt2 O6 174.1(2) . .
N2 Pt2 O6 92.6(2) . .
O5 Pt2 O6 92.46(19) . .
C1 O1 Pt1 123.8(4) . .
C3 O2 Pt1 124.7(4) . .
C12 N1 C8 120.4(6) . .
C12 N1 Pt1 124.4(4) . .
C8 N1 Pt1 115.2(4) . .
C17 C6 C7 119.9(6) . .
C17 C6 Pt1 126.8(5) . .
C7 C6 Pt1 113.3(5) . .
O1 C1 C2 125.7(6) . .
O1 C1 C4 115.0(6) . .
C2 C1 C4 119.3(6) . .
N1 C8 C9 118.6(6) . .
N1 C8 C7 113.9(5) . .
C9 C8 C7 127.6(6) . .
C6 C7 C14 118.7(7) . .
C6 C7 C8 116.0(6) . .
C14 C7 C8 125.2(6) . .
C1 C2 C3 127.1(6) . .
C1 C2 H2A 116.4 . .
C3 C2 H2A 116.4 . .
C10 C9 C8 120.8(6) . .
C10 C9 H9A 119.6 . .
C8 C9 H9A 119.6 . .
N1 C12 C11 122.0(7) . .
N1 C12 H12A 119.0 . .
C11 C12 H12A 119.0 . .
C15 C14 C7 121.1(7) . .
C15 C14 H14A 119.5 . .
C7 C14 H14A 119.5 . .
C9 C10 C11 118.9(6) . .
C9 C10 H10A 120.6 . .
C11 C10 H10A 120.6 . .
C6 C17 C16 120.2(7) . .
C6 C17 H17A 119.9 . .
C16 C17 H17A 119.9 . .
C12 C11 C10 119.3(7) . .
C12 C11 C13 120.7(7) . .
C10 C11 C13 120.0(7) . .
O3 C16 C15 114.7(7) . .
O3 C16 C17 125.1(7) . .
C15 C16 C17 120.2(7) . .
C3 C5 H5A 109.5 . .
C3 C5 H5B 109.5 . .
H5A C5 H5B 109.5 . .
C3 C5 H5C 109.5 . .
H5A C5 H5C 109.5 . .
H5B C5 H5C 109.5 . .
C18 O3 C16 118.6(8) . .
O2 C3 C2 126.8(6) . .
O2 C3 C5 113.8(6) . .
C2 C3 C5 119.4(6) . .
C14 C15 C16 119.9(7) . .
C14 C15 H15A 120.0 . .
C16 C15 H15A 120.0 . .
F1 C13 F3 106.8(9) . .
F1 C13 F2 102.3(9) . .
F3 C13 F2 104.3(8) . .
F1 C13 C11 116.0(7) . .
F3 C13 C11 114.0(8) . .
F2 C13 C11 112.2(8) . .
C1 C4 H4A 109.5 . .
C1 C4 H4B 109.5 . .
H4A C4 H4B 109.5 . .
C1 C4 H4C 109.5 . .
H4A C4 H4C 109.5 . .
H4B C4 H4C 109.5 . .
O3 C18 H18A 109.5 . .
O3 C18 H18B 109.5 . .
H18A C18 H18B 109.5 . .
O3 C18 H18C 109.5 . .
H18A C18 H18C 109.5 . .
H18B C18 H18C 109.5 . .
C21 O6 Pt2 123.1(5) . .
C19 O5 Pt2 123.9(5) . .
C35 N2 C31 121.3(6) . .
C35 N2 Pt2 124.2(5) . .
C31 N2 Pt2 114.5(5) . .
C26 O4 C30 118.0(7) . .
N2 C31 C32 117.7(7) . .
N2 C31 C29 114.8(6) . .
C32 C31 C29 127.4(6) . .
C25 C24 C29 118.0(6) . .
C25 C24 Pt2 127.2(5) . .
C29 C24 Pt2 114.8(5) . .
N2 C35 C34 121.6(7) . .
N2 C35 H35A 119.2 . .
C34 C35 H35A 119.2 . .
C31 C32 C33 121.2(7) . .
C31 C32 H32A 119.4 . .
C33 C32 H32A 119.4 . .
O6 C21 C20 125.5(7) . .
O6 C21 C23 114.6(8) . .
C20 C21 C23 119.8(7) . .
C28 C29 C24 121.0(7) . .
C28 C29 C31 124.7(7) . .
C24 C29 C31 114.3(6) . .
C26 C25 C24 119.4(7) . .
C26 C25 H25A 120.3 . .
C24 C25 H25A 120.3 . .
C28 C27 C26 118.9(7) . .
C28 C27 H27A 120.5 . .
C26 C27 H27A 120.5 . .
C34 C33 C32 119.5(7) . .
C34 C33 H33A 120.2 . .
C32 C33 H33A 120.2 . .
C27 C28 C29 121.3(7) . .
C27 C28 H28A 119.3 . .
C29 C28 H28A 119.3 . .
C21 C20 C19 127.9(7) . .
C21 C20 H20A 116.0 . .
C19 C20 H20A 116.0 . .
O5 C19 C20 126.9(8) . .
O5 C19 C22 112.1(7) . .
C20 C19 C22 121.0(7) . .
C35 C34 C33 118.5(7) . .
C35 C34 C36 119.9(8) . .
C33 C34 C36 121.4(8) . .
O4 C26 C25 124.4(8) . .
O4 C26 C27 114.3(7) . .
C25 C26 C27 121.3(7) . .
C21 C23 H23A 109.5 . .
C21 C23 H23B 109.5 . .
H23A C23 H23B 109.5 . .
C21 C23 H23C 109.5 . .
H23A C23 H23C 109.5 . .
H23B C23 H23C 109.5 . .
C19 C22 H22A 109.5 . .
C19 C22 H22B 109.5 . .
H22A C22 H22B 109.5 . .
C19 C22 H22C 109.5 . .
H22A C22 H22C 109.5 . .
H22B C22 H22C 109.5 . .
F5 C36 F6 102.1(14) . .
F5 C36 F4 106.1(13) . .
F6 C36 F4 96.5(12) . .
F5 C36 C34 119.4(10) . .
F6 C36 C34 116.4(10) . .
F4 C36 C34 113.4(11) . .
O4 C30 H30A 109.5 . .
O4 C30 H30B 109.5 . .
H30A C30 H30B 109.5 . .
O4 C30 H30C 109.5 . .
H30A C30 H30C 109.5 . .
H30B C30 H30C 109.5 . .

loop_
_geom_bond_atom_site_label_1
_geom_bond_atom_site_label_2
_geom_bond_distance
_geom_bond_site_symmetry_2
Pt1 C6 1.981(6) .
Pt1 N1 1.992(5) .
Pt1 O2 2.002(4) .
Pt1 O1 2.084(4) .
Pt2 C24 1.968(6) .
Pt2 N2 2.004(5) .
Pt2 O5 2.001(5) .
Pt2 O6 2.081(4) .
O1 C1 1.259(7) .
O2 C3 1.270(7) .
N1 C12 1.325(8) .
N1 C8 1.376(8) .
C6 C17 1.380(9) .
C6 C7 1.403(8) .
C1 C2 1.401(10) .
C1 C4 1.503(10) .
C8 C9 1.390(8) .
C8 C7 1.425(9) .
C7 C14 1.410(9) .
C2 C3 1.395(10) .
C2 H2A 0.9300 .
C9 C10 1.367(10) .
C9 H9A 0.9300 .
C12 C11 1.367(9) .
C12 H12A 0.9300 .
C14 C15 1.352(10) .
C14 H14A 0.9300 .
C10 C11 1.385(10) .
C10 H10A 0.9300 .
C17 C16 1.385(10) .
C17 H17A 0.9300 .
C11 C13 1.474(11) .
C16 O3 1.355(9) .
C16 C15 1.398(10) .
C5 C3 1.503(9) .
C5 H5A 0.9600 .
C5 H5B 0.9600 .
C5 H5C 0.9600 .
F1 C13 1.286(11) .
O3 C18 1.325(13) .
C15 H15A 0.9300 .
F3 C13 1.273(10) .
C13 F2 1.344(11) .
C4 H4A 0.9600 .
C4 H4B 0.9600 .
C4 H4C 0.9600 .
C18 H18A 0.9600 .
C18 H18B 0.9600 .
C18 H18C 0.9600 .
O6 C21 1.267(8) .
O5 C19 1.300(8) .
N2 C35 1.335(8) .
N2 C31 1.366(8) .
O4 C26 1.366(9) .
O4 C30 1.421(12) .
C31 C32 1.415(10) .
C31 C29 1.449(10) .
C24 C25 1.396(9) .
C24 C29 1.395(9) .
C35 C34 1.377(10) .
C35 H35A 0.9300 .
C32 C33 1.344(11) .
C32 H32A 0.9300 .
C21 C20 1.419(11) .
C21 C23 1.516(10) .
C29 C28 1.376(9) .
C25 C26 1.383(10) .
C25 H25A 0.9300 .
C27 C28 1.342(11) .
C27 C26 1.392(11) .
C27 H27A 0.9300 .
C33 C34 1.401(11) .
C33 H33A 0.9300 .
C28 H28A 0.9300 .
C20 C19 1.356(11) .
C20 H20A 0.9300 .
C19 C22 1.509(11) .
C34 C36 1.443(12) .
C23 H23A 0.9600 .
C23 H23B 0.9600 .
C23 H23C 0.9600 .
C22 H22A 0.9600 .
C22 H22B 0.9600 .
C22 H22C 0.9600 .
F5 C36 1.201(13) .
C36 F6 1.229(14) .
C36 F4 1.255(13) .
C30 H30A 0.9600 .
C30 H30B 0.9600 .
C30 H30C 0.9600 .
